data_4122226
loop_
_publ_author_name
'Di Iorio, Nicola'
'Righi, Paolo'
'Mazzanti, Andrea'
'Mancinelli, Michele'
'Ciogli, Alessia'
'Bencivenni, Giorgio'

_publ_contact_author
;
Prof. Dr. Andrea Mazzanti
University of Bologna
Department of Industrial Chemistry "Toso Montanari"
Viale Risorgimento 4
40136 Bologna
Italy
;
_publ_section_title
;
 Remote Control of Axial Chirality: Aminocatalytic Desymmetrization of
 N-Arylmaleimides via Vinylogous Michael Addition.
;
_journal_issue 29
_journal_name_full 'Journal of the American Chemical Society'
_journal_page_first 10250
_journal_page_last 10253
_journal_paper_doi 10.1021/ja505610k
_journal_volume 136
_journal_year 2014
_chemical_absolute_configuration ad
_chemical_formula_sum 'C22 H26 Br N O3'
_chemical_formula_weight 432.35
_chemical_name_common 'compound 3b'
_chemical_name_systematic
; 
 ? 
;
_space_group_IT_number 4
_symmetry_cell_setting monoclinic
_symmetry_space_group_name_Hall 'P 2yb'
_symmetry_space_group_name_H-M 'P 1 21 1'
_atom_sites_solution_hydrogens geom
_atom_sites_solution_primary direct
_atom_sites_solution_secondary difmap
_audit_creation_date 11/25/2013
_audit_creation_method SHELXL-97
_audit_update_record 02/02/2014
_cell_angle_alpha 90.00
_cell_angle_beta 105.279(4)
_cell_angle_gamma 90.00
_cell_formula_units_Z 4
_cell_length_a 11.636(2)
_cell_length_b 9.2863(18)
_cell_length_c 20.039(4)
_cell_measurement_temperature 296(2)
_cell_volume 2088.8(7)
_computing_structure_refinement 'SHELXL-97 (Sheldrick, 2008)'
_computing_structure_solution 'SHELXS-97 (Sheldrick, 2008)'
_diffrn_ambient_temperature 296(2)
_diffrn_measured_fraction_theta_full 0.997
_diffrn_measured_fraction_theta_max 0.996
_diffrn_measurement_device_type 'CCD area detector'
_diffrn_measurement_method 'phi and omega scans'
_diffrn_radiation_monochromator graphite
_diffrn_radiation_source 'fine-focus sealed tube'
_diffrn_radiation_type MoK\a
_diffrn_radiation_wavelength 0.71073
_diffrn_reflns_av_R_equivalents 0.1003
_diffrn_reflns_av_sigmaI/netI 0.0718
_diffrn_reflns_limit_h_max 14
_diffrn_reflns_limit_h_min -14
_diffrn_reflns_limit_k_max 11
_diffrn_reflns_limit_k_min -11
_diffrn_reflns_limit_l_max 24
_diffrn_reflns_limit_l_min -24
_diffrn_reflns_number 21804
_diffrn_reflns_theta_full 25.00
_diffrn_reflns_theta_max 26.00
_diffrn_reflns_theta_min 1.81
_exptl_absorpt_coefficient_mu 1.989
_exptl_absorpt_correction_T_max 0.5868
_exptl_absorpt_correction_T_min 0.5034
_exptl_absorpt_correction_type empirical
_exptl_absorpt_process_details 'Bruker SADABS'
_exptl_crystal_colour colorless
_exptl_crystal_density_diffrn 1.375
_exptl_crystal_density_method 'not measured'
_exptl_crystal_description plates
_exptl_crystal_F_000 896
_exptl_crystal_size_max 0.40
_exptl_crystal_size_mid 0.30
_exptl_crystal_size_min 0.30
_refine_diff_density_max 0.766
_refine_diff_density_min -0.432
_refine_diff_density_rms 0.075
_refine_ls_abs_structure_details 'Flack H D (1983), Acta Cryst. A39, 876-881'
_refine_ls_abs_structure_Flack 0.002(9)
_refine_ls_extinction_method none
_refine_ls_goodness_of_fit_ref 0.957
_refine_ls_hydrogen_treatment mixed
_refine_ls_matrix_type full
_refine_ls_number_parameters 495
_refine_ls_number_reflns 8145
_refine_ls_number_restraints 1
_refine_ls_restrained_S_all 0.957
_refine_ls_R_factor_all 0.0787
_refine_ls_R_factor_gt 0.0620
_refine_ls_shift/su_max 0.000
_refine_ls_shift/su_mean 0.000
_refine_ls_structure_factor_coef Fsqd
_refine_ls_weighting_details 'calc w=1/[\s^2^(Fo^2^)+(0.1035P)^2^+0.0000P] where P=(Fo^2^+2Fc^2^)/3'
_refine_ls_weighting_scheme calc
_refine_ls_wR_factor_gt 0.1527
_refine_ls_wR_factor_ref 0.1616
_reflns_number_gt 5839
_reflns_number_total 8145
_reflns_threshold_expression >2sigma(I)
_cod_data_source_file ja505610k_si_002.cif
_cod_data_source_block gb1984
_cod_depositor_comments 'Adding full bibliography for 4122226.cif.'
_cod_original_cell_volume 2088.9(7)
_cod_original_sg_symbol_H-M 'P 21'
_cod_database_code 4122226

loop_
_symmetry_equiv_pos_as_xyz
'x, y, z'
'-x, y+1/2, -z'

loop_
_atom_site_label
_atom_site_type_symbol
_atom_site_fract_x
_atom_site_fract_y
_atom_site_fract_z
_atom_site_U_iso_or_equiv
_atom_site_adp_type
_atom_site_occupancy
_atom_site_symmetry_multiplicity
_atom_site_calc_flag
_atom_site_refinement_flags
Br1 Br 0.63783(6) -0.54721(5) 0.29844(3) 0.0973(3) Uani 1 1 d .
Br2 Br -0.12440(7) -0.26355(5) 0.21347(4) 0.1011(3) Uani 1 1 d .
C1 C 0.5700(4) -0.3863(4) 0.3315(2) 0.0566(10) Uani 1 1 d .
C2 C 0.6326(3) -0.2579(4) 0.34060(18) 0.0490(8) Uani 1 1 d .
H2 H 0.7060 -0.2544 0.3304 0.059 Uiso 1 1 calc R
C3 C 0.5895(3) -0.1336(4) 0.36460(17) 0.0424(8) Uani 1 1 d .
C4 C 0.4756(3) -0.1451(4) 0.37478(18) 0.0459(9) Uani 1 1 d .
C5 C 0.4151(4) -0.2763(5) 0.3649(2) 0.0615(11) Uani 1 1 d .
H5 H 0.3401 -0.2810 0.3730 0.074 Uiso 1 1 calc R
C6 C 0.4611(4) -0.3975(5) 0.3440(2) 0.0664(12) Uani 1 1 d .
H6 H 0.4198 -0.4843 0.3384 0.080 Uiso 1 1 calc R
C7 C 0.6695(3) -0.0003(4) 0.3741(2) 0.0501(9) Uani 1 1 d .
C8 C 0.7988(4) -0.0470(8) 0.4099(3) 0.0912(17) Uani 1 1 d .
H8A H 0.8008 -0.0937 0.4530 0.137 Uiso 1 1 calc R
H8B H 0.8494 0.0363 0.4186 0.137 Uiso 1 1 calc R
H8C H 0.8263 -0.1125 0.3805 0.137 Uiso 1 1 calc R
C9 C 0.6686(6) 0.0604(6) 0.3033(3) 0.0780(14) Uani 1 1 d .
H9A H 0.6875 -0.0148 0.2751 0.117 Uiso 1 1 calc R
H9B H 0.7267 0.1359 0.3087 0.117 Uiso 1 1 calc R
H9C H 0.5910 0.0983 0.2816 0.117 Uiso 1 1 calc R
C10 C 0.6397(4) 0.1202(5) 0.4184(3) 0.0745(14) Uani 1 1 d .
H10A H 0.5645 0.1622 0.3950 0.112 Uiso 1 1 calc R
H10B H 0.7007 0.1925 0.4259 0.112 Uiso 1 1 calc R
H10C H 0.6351 0.0817 0.4620 0.112 Uiso 1 1 calc R
C12 C 0.4055(3) -0.0063(5) 0.4630(2) 0.0537(10) Uani 1 1 d .
C13 C 0.3490(3) 0.0730(5) 0.3493(2) 0.0557(10) Uani 1 1 d .
C14 C 0.2909(3) 0.1773(5) 0.38843(19) 0.0533(9) Uani 1 1 d .
H14 H 0.3266 0.2726 0.3873 0.064 Uiso 1 1 calc R
C15 C 0.3268(4) 0.1220(5) 0.4630(2) 0.0585(10) Uani 1 1 d .
H15A H 0.3696 0.1958 0.4941 0.070 Uiso 1 1 calc R
H15B H 0.2569 0.0944 0.4778 0.070 Uiso 1 1 calc R
C16 C 0.1562(3) 0.1875(4) 0.3522(2) 0.0489(9) Uani 1 1 d .
H16 H 0.1502 0.2088 0.3035 0.059 Uiso 1 1 calc R
C17 C 0.0938(4) 0.0442(5) 0.3529(2) 0.0652(12) Uani 1 1 d .
H17A H 0.0987 0.0171 0.3998 0.098 Uiso 1 1 calc R
H17B H 0.1315 -0.0281 0.3317 0.098 Uiso 1 1 calc R
H17C H 0.0116 0.0529 0.3276 0.098 Uiso 1 1 calc R
C18 C 0.1004(3) 0.3140(5) 0.37940(19) 0.0478(9) Uani 1 1 d .
C19 C 0.1284(5) 0.4603(6) 0.3580(3) 0.0748(13) Uani 1 1 d .
H19A H 0.2142 0.4678 0.3665 0.090 Uiso 1 1 calc R
H19B H 0.0945 0.4688 0.3085 0.090 Uiso 1 1 calc R
C20 C 0.0240(3) 0.2966(5) 0.4181(2) 0.0568(10) Uani 1 1 d .
H20 H 0.0088 0.2039 0.4312 0.068 Uiso 1 1 calc R
C21 C -0.0373(4) 0.4182(6) 0.4410(2) 0.0673(13) Uani 1 1 d .
C22 C -0.0215(5) 0.5618(6) 0.4118(3) 0.0838(16) Uani 1 1 d .
H22A H -0.0881 0.5780 0.3716 0.101 Uiso 1 1 calc R
H22B H -0.0259 0.6344 0.4458 0.101 Uiso 1 1 calc R
C23 C 0.0871(6) 0.5840(7) 0.3915(4) 0.100(2) Uani 1 1 d .
H23A H 0.1495 0.6099 0.4322 0.120 Uiso 1 1 calc R
H23B H 0.0757 0.6652 0.3599 0.120 Uiso 1 1 calc R
C51 C -0.0620(4) -0.1036(5) 0.1765(2) 0.0582(10) Uani 1 1 d .
C52 C -0.1311(4) 0.0190(4) 0.15953(19) 0.0502(9) Uani 1 1 d .
H52 H -0.2071 0.0190 0.1664 0.060 Uiso 1 1 calc R
C53 C -0.0920(3) 0.1424(4) 0.13268(18) 0.0438(8) Uani 1 1 d .
C54 C 0.0236(3) 0.1358(4) 0.12485(18) 0.0458(8) Uani 1 1 d .
C55 C 0.0913(4) 0.0129(6) 0.1411(3) 0.0649(11) Uani 1 1 d .
H55 H 0.1675 0.0118 0.1346 0.078 Uiso 1 1 calc R
C56 C 0.0502(5) -0.1077(5) 0.1666(3) 0.0716(13) Uani 1 1 d .
H56 H 0.0970 -0.1900 0.1769 0.086 Uiso 1 1 calc R
C57 C -0.1776(3) 0.2711(4) 0.1166(2) 0.0532(9) Uani 1 1 d .
C58 C -0.3055(4) 0.2171(8) 0.0886(4) 0.109(2) Uani 1 1 d .
H58A H -0.3130 0.1685 0.0454 0.163 Uiso 1 1 calc R
H58B H -0.3594 0.2974 0.0816 0.163 Uiso 1 1 calc R
H58C H -0.3245 0.1516 0.1212 0.163 Uiso 1 1 calc R
C59 C -0.1738(7) 0.3444(7) 0.1854(3) 0.108(2) Uani 1 1 d .
H59A H -0.1812 0.2732 0.2187 0.162 Uiso 1 1 calc R
H59B H -0.2383 0.4119 0.1789 0.162 Uiso 1 1 calc R
H59C H -0.0994 0.3943 0.2018 0.162 Uiso 1 1 calc R
C60 C 0.0925(3) 0.2661(5) 0.03351(19) 0.0515(9) Uani 1 1 d .
C61 C 0.1683(4) 0.3961(5) 0.03059(19) 0.0562(10) Uani 1 1 d .
H61A H 0.1240 0.4665 -0.0019 0.067 Uiso 1 1 calc R
H61B H 0.2390 0.3689 0.0166 0.067 Uiso 1 1 calc R
C62 C 0.2024(3) 0.4578(5) 0.10445(17) 0.0479(8) Uani 1 1 d .
H62 H 0.1708 0.5558 0.1037 0.057 Uiso 1 1 calc R
C63 C 0.1409(3) 0.3623(5) 0.14398(19) 0.0498(9) Uani 1 1 d .
C64 C 0.3386(3) 0.4585(5) 0.1431(2) 0.0528(9) Uani 1 1 d .
H64 H 0.3425 0.4743 0.1920 0.063 Uiso 1 1 calc R
C65 C 0.3950(4) 0.3113(6) 0.1400(3) 0.0698(13) Uani 1 1 d .
H65A H 0.3923 0.2888 0.0928 0.105 Uiso 1 1 calc R
H65B H 0.3518 0.2396 0.1579 0.105 Uiso 1 1 calc R
H65C H 0.4764 0.3129 0.1671 0.105 Uiso 1 1 calc R
C66 C 0.4018(4) 0.5846(5) 0.1220(2) 0.0540(10) Uani 1 1 d .
C67 C 0.4763(4) 0.5709(6) 0.0820(2) 0.0690(12) Uani 1 1 d .
H67 H 0.4869 0.4797 0.0654 0.083 Uiso 1 1 calc R
C68 C 0.3795(5) 0.7294(7) 0.1493(3) 0.0804(14) Uani 1 1 d .
H68A H 0.2961 0.7529 0.1303 0.097 Uiso 1 1 calc R
H68B H 0.3932 0.7215 0.1991 0.097 Uiso 1 1 calc R
C69 C 0.5418(4) 0.6903(8) 0.0627(3) 0.0884(19) Uani 1 1 d .
C70 C 0.5282(7) 0.8315(9) 0.0937(4) 0.119(3) Uani 1 1 d .
H70A H 0.6064 0.8607 0.1212 0.142 Uiso 1 1 calc R
H70B H 0.5044 0.9002 0.0561 0.142 Uiso 1 1 calc R
C71 C -0.1549(6) 0.3808(8) 0.0671(4) 0.120(3) Uani 1 1 d .
H71A H -0.0778 0.4231 0.0856 0.179 Uiso 1 1 calc R
H71B H -0.2148 0.4544 0.0602 0.179 Uiso 1 1 calc R
H71C H -0.1576 0.3354 0.0237 0.179 Uiso 1 1 calc R
C72 C 0.4486(11) 0.8466(10) 0.1355(6) 0.191(6) Uani 1 1 d .
H72A H 0.3931 0.9223 0.1150 0.229 Uiso 1 1 calc R
H72B H 0.4948 0.8825 0.1800 0.229 Uiso 1 1 calc R
N1 N 0.4139(3) -0.0268(4) 0.39522(15) 0.0475(7) Uani 1 1 d .
N2 N 0.0804(3) 0.2543(4) 0.10058(15) 0.0477(7) Uani 1 1 d .
O1 O 0.3429(3) 0.0727(5) 0.28767(16) 0.0817(11) Uani 1 1 d .
O2 O 0.4563(3) -0.0815(4) 0.51090(15) 0.0744(9) Uani 1 1 d .
O3 O -0.1001(3) 0.3987(6) 0.4800(2) 0.0961(13) Uani 1 1 d .
O51 O 0.0471(3) 0.1836(4) -0.01241(16) 0.0755(9) Uani 1 1 d .
O52 O 0.1408(3) 0.3741(4) 0.20370(15) 0.0740(9) Uani 1 1 d .
O53 O 0.6045(4) 0.6727(7) 0.0239(3) 0.125(2) Uani 1 1 d .

loop_
_atom_site_aniso_label
_atom_site_aniso_U_11
_atom_site_aniso_U_22
_atom_site_aniso_U_33
_atom_site_aniso_U_23
_atom_site_aniso_U_13
_atom_site_aniso_U_12
Br1 0.1259(5) 0.0521(4) 0.1040(4) -0.0246(3) 0.0128(3) 0.0237(3)
Br2 0.1422(6) 0.0507(4) 0.1151(5) 0.0203(3) 0.0425(4) -0.0170(3)
C1 0.078(3) 0.041(2) 0.048(2) -0.0041(17) 0.011(2) 0.009(2)
C2 0.056(2) 0.043(2) 0.0471(19) -0.0006(17) 0.0120(16) 0.0055(17)
C3 0.050(2) 0.0371(19) 0.0378(18) 0.0012(14) 0.0074(15) 0.0022(15)
C4 0.054(2) 0.042(2) 0.0405(19) 0.0016(15) 0.0100(16) 0.0003(16)
C5 0.064(2) 0.059(3) 0.068(3) -0.002(2) 0.029(2) -0.012(2)
C6 0.083(3) 0.045(2) 0.072(3) -0.003(2) 0.021(2) -0.015(2)
C7 0.051(2) 0.039(2) 0.062(2) -0.0017(17) 0.0183(17) -0.0049(16)
C8 0.061(3) 0.070(3) 0.133(5) -0.008(4) 0.009(3) -0.017(3)
C9 0.121(4) 0.047(3) 0.077(3) 0.005(2) 0.046(3) -0.014(3)
C10 0.081(3) 0.058(3) 0.092(3) -0.030(3) 0.037(3) -0.023(2)
C12 0.058(2) 0.056(3) 0.049(2) -0.0025(19) 0.0169(18) -0.0008(18)
C13 0.052(2) 0.063(3) 0.057(3) 0.007(2) 0.0215(19) 0.0095(19)
C14 0.054(2) 0.054(2) 0.055(2) 0.0013(19) 0.0187(18) 0.0019(18)
C15 0.058(2) 0.068(3) 0.049(2) -0.007(2) 0.0134(18) 0.009(2)
C16 0.050(2) 0.052(2) 0.046(2) -0.0005(17) 0.0158(16) 0.0056(17)
C17 0.070(3) 0.060(3) 0.066(3) -0.014(2) 0.018(2) -0.005(2)
C18 0.044(2) 0.058(2) 0.0399(19) -0.0010(16) 0.0080(16) 0.0069(17)
C19 0.103(3) 0.051(3) 0.084(3) 0.003(3) 0.048(3) 0.006(3)
C20 0.055(2) 0.060(3) 0.057(2) -0.004(2) 0.0175(19) -0.0015(19)
C21 0.053(2) 0.091(4) 0.059(2) -0.019(2) 0.017(2) 0.008(2)
C22 0.098(4) 0.070(4) 0.086(4) -0.008(3) 0.028(3) 0.032(3)
C23 0.123(5) 0.063(4) 0.124(5) 0.014(3) 0.053(4) 0.021(3)
C51 0.074(3) 0.046(2) 0.056(2) -0.0017(18) 0.020(2) -0.010(2)
C52 0.059(2) 0.044(2) 0.049(2) -0.0030(17) 0.0166(17) -0.0068(18)
C53 0.052(2) 0.0380(19) 0.0412(18) -0.0058(15) 0.0117(15) -0.0030(15)
C54 0.054(2) 0.042(2) 0.0428(19) -0.0005(16) 0.0155(16) -0.0010(17)
C55 0.058(2) 0.064(3) 0.080(3) 0.004(2) 0.031(2) 0.007(2)
C56 0.087(3) 0.046(3) 0.083(3) 0.010(2) 0.025(3) 0.020(2)
C57 0.052(2) 0.042(2) 0.069(2) 0.0013(18) 0.0218(19) 0.0002(17)
C58 0.061(3) 0.073(4) 0.175(6) -0.005(4) 0.000(3) 0.008(3)
C59 0.165(6) 0.064(4) 0.102(4) -0.016(3) 0.047(4) 0.020(4)
C60 0.055(2) 0.060(3) 0.045(2) -0.0041(19) 0.0218(17) -0.0038(19)
C61 0.058(2) 0.070(3) 0.042(2) 0.0070(19) 0.0155(17) -0.005(2)
C62 0.052(2) 0.052(2) 0.0416(18) 0.0013(17) 0.0159(15) -0.0081(18)
C63 0.054(2) 0.058(3) 0.044(2) -0.0005(18) 0.0246(17) -0.0053(18)
C64 0.055(2) 0.054(2) 0.048(2) 0.0051(19) 0.0116(17) -0.003(2)
C65 0.064(3) 0.057(3) 0.084(3) 0.008(2) 0.010(2) 0.005(2)
C66 0.050(2) 0.063(3) 0.046(2) 0.0045(18) 0.0079(17) -0.0095(19)
C67 0.057(2) 0.078(3) 0.071(3) 0.016(2) 0.016(2) 0.003(2)
C68 0.097(3) 0.063(3) 0.081(3) -0.010(3) 0.022(3) -0.017(3)
C69 0.057(3) 0.115(6) 0.089(4) 0.037(4) 0.010(3) -0.018(3)
C70 0.112(5) 0.111(6) 0.127(6) 0.024(5) 0.022(4) -0.054(5)
C71 0.104(4) 0.120(6) 0.156(6) 0.085(5) 0.072(4) 0.060(4)
C72 0.295(14) 0.083(6) 0.248(12) -0.059(7) 0.166(12) -0.092(8)
N1 0.0495(16) 0.051(2) 0.0461(16) 0.0022(14) 0.0191(13) 0.0021(14)
N2 0.0503(16) 0.0520(19) 0.0444(16) -0.0028(15) 0.0191(13) -0.0058(14)
O1 0.099(2) 0.105(3) 0.0500(18) 0.0188(18) 0.0347(16) 0.046(2)
O2 0.098(2) 0.076(3) 0.0486(16) 0.0087(15) 0.0178(15) 0.0155(19)
O3 0.083(2) 0.124(4) 0.098(3) -0.017(2) 0.055(2) 0.010(2)
O51 0.098(2) 0.078(2) 0.0541(17) -0.0159(16) 0.0275(16) -0.0193(19)
O52 0.103(2) 0.079(2) 0.0485(17) -0.0108(16) 0.0350(15) -0.0310(19)
O53 0.083(3) 0.178(6) 0.127(4) 0.050(4) 0.050(3) -0.011(3)

loop_
_atom_type_symbol
_atom_type_description
_atom_type_scat_dispersion_real
_atom_type_scat_dispersion_imag
_atom_type_scat_source
C C 0.0033 0.0016 'International Tables Vol C Tables 4.2.6.8 and 6.1.1.4'
H H 0.0000 0.0000 'International Tables Vol C Tables 4.2.6.8 and 6.1.1.4'
N N 0.0061 0.0033 'International Tables Vol C Tables 4.2.6.8 and 6.1.1.4'
O O 0.0106 0.0060 'International Tables Vol C Tables 4.2.6.8 and 6.1.1.4'
Br Br -0.2901 2.4595 'International Tables Vol C Tables 4.2.6.8 and 6.1.1.4'

loop_
_geom_angle_atom_site_label_1
_geom_angle_atom_site_label_2
_geom_angle_atom_site_label_3
_geom_angle
C6 C1 C2 121.7(4)
C6 C1 Br1 120.0(3)
C2 C1 Br1 118.3(3)
C1 C2 C3 122.3(4)
C2 C3 C4 115.4(3)
C2 C3 C7 116.8(3)
C4 C3 C7 127.8(3)
C5 C4 C3 120.6(4)
C5 C4 N1 116.0(3)
C3 C4 N1 123.4(3)
C6 C5 C4 122.8(4)
C1 C6 C5 117.1(4)
C10 C7 C9 108.9(4)
C10 C7 C3 116.2(3)
C9 C7 C3 109.2(3)
C10 C7 C8 106.2(4)
C9 C7 C8 107.6(4)
C3 C7 C8 108.5(4)
O2 C12 N1 123.2(4)
O2 C12 C15 128.9(4)
N1 C12 C15 107.9(3)
O1 C13 N1 123.3(4)
O1 C13 C14 127.7(4)
N1 C13 C14 109.0(3)
C13 C14 C15 104.3(3)
C13 C14 C16 109.4(3)
C15 C14 C16 117.4(3)
C12 C15 C14 105.9(3)
C18 C16 C17 115.2(3)
C18 C16 C14 110.9(3)
C17 C16 C14 111.7(4)
C20 C18 C19 120.5(4)
C20 C18 C16 122.1(4)
C19 C18 C16 117.3(3)
C23 C19 C18 117.3(4)
C18 C20 C21 122.7(5)
O3 C21 C20 120.6(5)
O3 C21 C22 123.0(5)
C20 C21 C22 116.4(4)
C23 C22 C21 116.6(4)
C22 C23 C19 115.7(6)
C56 C51 C52 120.1(4)
C56 C51 Br2 120.9(3)
C52 C51 Br2 119.0(3)
C51 C52 C53 123.0(4)
C52 C53 C54 115.5(3)
C52 C53 C57 117.5(3)
C54 C53 C57 127.0(3)
C55 C54 C53 121.2(4)
C55 C54 N2 115.5(3)
C53 C54 N2 123.3(3)
C56 C55 C54 122.2(4)
C55 C56 C51 118.1(4)
C71 C57 C59 109.1(5)
C71 C57 C58 107.7(5)
C59 C57 C58 105.8(5)
C71 C57 C53 116.9(3)
C59 C57 C53 107.2(4)
C58 C57 C53 109.7(4)
O51 C60 N2 123.4(4)
O51 C60 C61 128.5(3)
N2 C60 C61 108.1(3)
C60 C61 C62 105.4(3)
C63 C62 C61 104.6(3)
C63 C62 C64 107.7(3)
C61 C62 C64 116.6(3)
O52 C63 N2 123.7(4)
O52 C63 C62 126.9(4)
N2 C63 C62 109.3(3)
C66 C64 C65 116.1(4)
C66 C64 C62 111.7(3)
C65 C64 C62 111.4(4)
C67 C66 C68 120.5(4)
C67 C66 C64 122.7(5)
C68 C66 C64 116.9(4)
C66 C67 C69 123.9(6)
C72 C68 C66 117.0(5)
O53 C69 C67 121.0(7)
O53 C69 C70 122.6(6)
C67 C69 C70 116.3(5)
C72 C70 C69 119.9(6)
C70 C72 C68 122.2(7)
C13 N1 C12 112.9(3)
C13 N1 C4 123.5(3)
C12 N1 C4 123.4(3)
C63 N2 C60 112.6(3)
C63 N2 C54 123.0(3)
C60 N2 C54 124.1(3)

loop_
_geom_bond_atom_site_label_1
_geom_bond_atom_site_label_2
_geom_bond_distance
Br1 C1 1.889(4)
Br2 C51 1.888(4)
C1 C6 1.358(6)
C1 C2 1.384(6)
C2 C3 1.394(5)
C3 C4 1.397(5)
C3 C7 1.530(5)
C4 C5 1.394(6)
C4 N1 1.430(5)
C5 C6 1.359(7)
C7 C10 1.524(6)
C7 C9 1.524(6)
C7 C8 1.548(6)
C12 O2 1.208(5)
C12 N1 1.400(5)
C12 C15 1.503(6)
C13 O1 1.219(5)
C13 N1 1.382(5)
C13 C14 1.513(6)
C14 C15 1.531(6)
C14 C16 1.547(5)
C16 C18 1.512(5)
C16 C17 1.518(6)
C18 C20 1.336(5)
C18 C19 1.487(7)
C19 C23 1.473(8)
C20 C21 1.472(6)
C21 O3 1.214(5)
C21 C22 1.487(8)
C22 C23 1.442(8)
C51 C56 1.372(6)
C51 C52 1.384(6)
C52 C53 1.392(5)
C53 C54 1.396(5)
C53 C57 1.535(5)
C54 C55 1.376(6)
C54 N2 1.433(5)
C55 C56 1.368(7)
C57 C71 1.494(7)
C57 C59 1.526(7)
C57 C58 1.531(7)
C60 O51 1.207(5)
C60 N2 1.392(5)
C60 C61 1.506(6)
C61 C62 1.538(5)
C62 C63 1.492(5)
C62 C64 1.570(5)
C63 O52 1.202(5)
C63 N2 1.391(5)
C64 C66 1.501(6)
C64 C65 1.525(7)
C66 C67 1.333(6)
C66 C68 1.500(7)
C67 C69 1.454(7)
C68 C72 1.423(9)
C69 O53 1.211(7)
C69 C70 1.477(11)
C70 C72 1.410(10)

loop_
_geom_torsion_atom_site_label_1
_geom_torsion_atom_site_label_2
_geom_torsion_atom_site_label_3
_geom_torsion_atom_site_label_4
_geom_torsion
C6 C1 C2 C3 1.5(6)
Br1 C1 C2 C3 179.9(3)
C1 C2 C3 C4 -3.7(5)
C1 C2 C3 C7 178.4(3)
C2 C3 C4 C5 3.6(5)
C7 C3 C4 C5 -178.8(4)
C2 C3 C4 N1 -176.2(3)
C7 C3 C4 N1 1.4(6)
C3 C4 C5 C6 -1.3(7)
N1 C4 C5 C6 178.5(4)
C2 C1 C6 C5 1.0(7)
Br1 C1 C6 C5 -177.3(3)
C4 C5 C6 C1 -1.1(7)
C2 C3 C7 C10 -163.5(4)
C4 C3 C7 C10 18.9(6)
C2 C3 C7 C9 72.9(4)
C4 C3 C7 C9 -104.6(5)
C2 C3 C7 C8 -44.1(5)
C4 C3 C7 C8 138.3(4)
O1 C13 C14 C15 178.4(5)
N1 C13 C14 C15 -2.0(4)
O1 C13 C14 C16 52.0(6)
N1 C13 C14 C16 -128.4(4)
O2 C12 C15 C14 178.2(4)
N1 C12 C15 C14 -0.9(4)
C13 C14 C15 C12 1.7(4)
C16 C14 C15 C12 122.9(4)
C13 C14 C16 C18 -167.1(3)
C15 C14 C16 C18 74.4(5)
C13 C14 C16 C17 62.9(4)
C15 C14 C16 C17 -55.6(5)
C17 C16 C18 C20 17.6(5)
C14 C16 C18 C20 -110.6(4)
C17 C16 C18 C19 -159.0(4)
C14 C16 C18 C19 72.9(5)
C20 C18 C19 C23 11.1(7)
C16 C18 C19 C23 -172.2(5)
C19 C18 C20 C21 0.7(6)
C16 C18 C20 C21 -175.7(4)
C18 C20 C21 O3 -175.1(4)
C18 C20 C21 C22 7.2(6)
O3 C21 C22 C23 155.0(6)
C20 C21 C22 C23 -27.4(7)
C21 C22 C23 C19 39.2(8)
C18 C19 C23 C22 -31.1(8)
C56 C51 C52 C53 -0.4(6)
Br2 C51 C52 C53 179.3(3)
C51 C52 C53 C54 -1.1(5)
C51 C52 C53 C57 -179.6(4)
C52 C53 C54 C55 1.8(5)
C57 C53 C54 C55 -179.9(4)
C52 C53 C54 N2 -177.5(3)
C57 C53 C54 N2 0.9(6)
C53 C54 C55 C56 -1.0(7)
N2 C54 C55 C56 178.3(4)
C54 C55 C56 C51 -0.6(8)
C52 C51 C56 C55 1.2(7)
Br2 C51 C56 C55 -178.5(4)
C52 C53 C57 C71 -159.8(5)
C54 C53 C57 C71 21.9(7)
C52 C53 C57 C59 77.5(5)
C54 C53 C57 C59 -100.8(5)
C52 C53 C57 C58 -36.9(5)
C54 C53 C57 C58 144.8(5)
O51 C60 C61 C62 -179.2(5)
N2 C60 C61 C62 1.4(4)
C60 C61 C62 C63 -1.8(4)
C60 C61 C62 C64 117.0(4)
C61 C62 C63 O52 -177.8(4)
C64 C62 C63 O52 57.6(6)
C61 C62 C63 N2 1.6(4)
C64 C62 C63 N2 -123.0(4)
C63 C62 C64 C66 -161.6(3)
C61 C62 C64 C66 81.3(5)
C63 C62 C64 C65 66.7(4)
C61 C62 C64 C65 -50.3(5)
C65 C64 C66 C67 21.7(6)
C62 C64 C66 C67 -107.5(5)
C65 C64 C66 C68 -157.0(4)
C62 C64 C66 C68 73.7(5)
C68 C66 C67 C69 1.0(7)
C64 C66 C67 C69 -177.7(4)
C67 C66 C68 C72 -5.3(9)
C64 C66 C68 C72 173.5(8)
C66 C67 C69 O53 -176.9(5)
C66 C67 C69 C70 3.7(7)
O53 C69 C70 C72 176.4(8)
C67 C69 C70 C72 -4.1(11)
C69 C70 C72 C68 -0.1(16)
C66 C68 C72 C70 4.8(15)
O1 C13 N1 C12 -178.8(4)
C14 C13 N1 C12 1.5(5)
O1 C13 N1 C4 -3.4(6)
C14 C13 N1 C4 177.0(3)
O2 C12 N1 C13 -179.5(4)
C15 C12 N1 C13 -0.4(4)
O2 C12 N1 C4 5.0(6)
C15 C12 N1 C4 -175.8(3)
C5 C4 N1 C13 -96.3(5)
C3 C4 N1 C13 83.5(5)
C5 C4 N1 C12 78.7(5)
C3 C4 N1 C12 -101.6(4)
O52 C63 N2 C60 178.7(4)
C62 C63 N2 C60 -0.8(5)
O52 C63 N2 C54 -7.8(6)
C62 C63 N2 C54 172.7(3)
O51 C60 N2 C63 -179.9(4)
C61 C60 N2 C63 -0.4(4)
O51 C60 N2 C54 6.7(6)
C61 C60 N2 C54 -173.8(3)
C55 C54 N2 C63 -93.9(5)
C53 C54 N2 C63 85.4(5)
C55 C54 N2 C60 78.8(5)
C53 C54 N2 C60 -101.9(4)
